data_4100481
loop_
_publ_author_name
'Lambert, C.'
'Schelter, J.'
'Amthor, S.'
'Coropceanu, V.'
'Br\'edas, J.-L.'
'Gruhn, N. E.'

_journal_name_full 'Journal of the American Chemical Society'
_journal_paper_doi 10.1021/ja051300p
_journal_year 2005
_chemical_formula_sum 'C32 H58 Ir N P2'
_chemical_formula_weight 710.93
_space_group_IT_number 2
_symmetry_cell_setting triclinic
_symmetry_space_group_name_Hall '-P 1'
_symmetry_space_group_name_H-M 'P -1'
_cell_angle_alpha 92.292(1)
_cell_angle_beta 92.525(1)
_cell_angle_gamma 92.968(1)
_cell_formula_units_Z 4
_cell_length_a 8.9046(5)
_cell_length_b 17.4366(10)
_cell_length_c 20.8837(12)
_cell_measurement_temperature 100(2)
_cell_volume 3232.1(3)
_diffrn_ambient_temperature 100(2)
_exptl_crystal_density_diffrn 1.461
_cod_depositor_comments
;
The following automatic conversions were performed:
'_symmetry_cell_setting' value 'Triclinic' changed to 'triclinic'
according to '/home/saulius/struct/CIF-dictionaries/cif_core.dic'
dictionary named 'cif_core.dic' version 2.4.1 from 2010-06-29.

Automatic conversion script
Id: cif_fix_enum 1527 2010-12-29 10:47:43Z saulius 
;
_cod_original_sg_symbol_H-M P-1
_cod_database_code 4100481

loop_
_symmetry_equiv_pos_as_xyz
'x, y, z'
'-x, -y, -z'

loop_
_atom_site_label
_atom_site_type_symbol
_atom_site_fract_x
_atom_site_fract_y
_atom_site_fract_z
_atom_site_U_iso_or_equiv
_atom_site_adp_type
_atom_site_occupancy
_atom_site_symmetry_multiplicity
_atom_site_calc_flag
_atom_site_refinement_flags
_atom_site_disorder_assembly
_atom_site_disorder_group
Ir1 Ir 0.775988(10) -0.024501(5) 0.253819(4) 0.00968(3) Uani 1 1 d D . .
H1 H 0.601(2) -0.0125(17) 0.2539(14) 0.015 Uiso 1 1 d D . .
P1 P 0.76239(8) 0.03043(4) 0.35552(3) 0.01076(12) Uani 1 1 d . . .
P2 P 0.71089(8) -0.10457(4) 0.16496(3) 0.01189(12) Uani 1 1 d . . .
C1 C 0.7359(3) -0.12539(14) 0.30202(12) 0.0115(5) Uani 1 1 d . . .
C2 C 0.7466(3) -0.12554(14) 0.36976(12) 0.0122(5) Uani 1 1 d . . .
C3 C 0.7216(3) -0.19310(15) 0.40235(13) 0.0153(5) Uani 1 1 d . . .
H3 H 0.732(4) -0.1908(18) 0.4448(16) 0.017(8) Uiso 1 1 d . . .
C4 C 0.6879(3) -0.26235(15) 0.36820(14) 0.0167(5) Uani 1 1 d . . .
H4 H 0.667(3) -0.3104(17) 0.3895(14) 0.012(7) Uiso 1 1 d . . .
C5 C 0.6848(3) -0.26433(15) 0.30188(14) 0.0168(5) Uani 1 1 d . . .
H5 H 0.676(4) -0.312(2) 0.2804(18) 0.039(11) Uiso 1 1 d . . .
C6 C 0.7115(3) -0.19675(15) 0.26914(12) 0.0135(5) Uani 1 1 d . . .
C7 C 0.7949(3) -0.05127(15) 0.40678(13) 0.0148(5) Uani 1 1 d . . .
H7A H 0.901(3) -0.0496(16) 0.4157(14) 0.008(7) Uiso 1 1 d . . .
H7B H 0.748(4) -0.0449(19) 0.4476(16) 0.021(9) Uiso 1 1 d . . .
C8 C 0.7265(3) -0.20100(15) 0.19708(13) 0.0151(5) Uani 1 1 d . . .
H8A H 0.658(4) -0.2334(17) 0.1754(14) 0.012(8) Uiso 1 1 d . . .
H8B H 0.831(4) -0.2138(19) 0.1855(16) 0.024(9) Uiso 1 1 d . . .
C9 C 0.5666(3) 0.05920(15) 0.37595(13) 0.0142(5) Uani 1 1 d . . .
C10 C 0.5569(4) 0.09551(18) 0.44364(14) 0.0215(6) Uani 1 1 d . . .
H10A H 0.449(4) 0.0998(18) 0.4528(16) 0.021(9) Uiso 1 1 d . . .
H10B H 0.604(4) 0.144(2) 0.4492(18) 0.037(11) Uiso 1 1 d . . .
H10C H 0.598(4) 0.065(2) 0.4771(17) 0.026(9) Uiso 1 1 d . . .
C11 C 0.4641(3) -0.01457(16) 0.37235(14) 0.0177(5) Uani 1 1 d . . .
H11A H 0.492(4) -0.0483(19) 0.4064(16) 0.018(8) Uiso 1 1 d . . .
H11B H 0.460(4) -0.0423(17) 0.3318(15) 0.013(8) Uiso 1 1 d . . .
H11C H 0.360(4) -0.0022(18) 0.3781(15) 0.020(8) Uiso 1 1 d . . .
C12 C 0.5037(3) 0.11418(16) 0.32689(14) 0.0182(5) Uani 1 1 d . . .
H12A H 0.496(4) 0.094(2) 0.2815(18) 0.033(10) Uiso 1 1 d . . .
H12B H 0.556(4) 0.1638(18) 0.3299(14) 0.012(7) Uiso 1 1 d . . .
H12C H 0.402(5) 0.122(2) 0.3368(18) 0.038(11) Uiso 1 1 d . . .
C13 C 0.9038(3) 0.10895(15) 0.38790(13) 0.0154(5) Uani 1 1 d . . .
C14 C 0.9264(4) 0.11191(18) 0.46113(15) 0.0228(6) Uani 1 1 d . . .
H14A H 1.003(4) 0.1496(18) 0.4734(15) 0.018(8) Uiso 1 1 d . . .
H14B H 0.953(5) 0.063(2) 0.4751(19) 0.045(12) Uiso 1 1 d . . .
H14C H 0.840(4) 0.128(2) 0.4824(18) 0.032(10) Uiso 1 1 d . . .
C15 C 1.0556(4) 0.09364(19) 0.35986(17) 0.0240(6) Uani 1 1 d . . .
H15A H 1.044(4) 0.0908(17) 0.3120(16) 0.015(8) Uiso 1 1 d . . .
H15B H 1.092(5) 0.049(2) 0.3714(19) 0.040(11) Uiso 1 1 d . . .
H15C H 1.128(4) 0.132(2) 0.3767(18) 0.034(10) Uiso 1 1 d . . .
C16 C 0.8588(4) 0.18739(16) 0.36514(15) 0.0196(6) Uani 1 1 d . . .
H16A H 0.938(4) 0.2271(17) 0.3789(14) 0.013(8) Uiso 1 1 d . . .
H16B H 0.767(4) 0.2067(17) 0.3843(15) 0.013(8) Uiso 1 1 d . . .
H16C H 0.851(4) 0.1879(18) 0.3213(16) 0.019(8) Uiso 1 1 d . . .
C17 C 0.8279(3) -0.10686(16) 0.09140(13) 0.0171(5) Uani 1 1 d . . .
C18 C 0.9942(4) -0.0935(2) 0.11360(16) 0.0248(6) Uani 1 1 d . . .
H18A H 1.060(4) -0.0905(19) 0.0785(17) 0.024(9) Uiso 1 1 d . . .
H18B H 1.025(4) -0.134(2) 0.1407(17) 0.029(10) Uiso 1 1 d . . .
H18C H 1.014(4) -0.045(2) 0.1382(16) 0.021(9) Uiso 1 1 d . . .
C19 C 0.8137(4) -0.18385(18) 0.05234(15) 0.0226(6) Uani 1 1 d . . .
H19A H 0.883(4) -0.1812(19) 0.0192(16) 0.022(9) Uiso 1 1 d . . .
H19B H 0.720(4) -0.191(2) 0.0301(17) 0.025(9) Uiso 1 1 d . . .
H19C H 0.828(4) -0.227(2) 0.0772(17) 0.027(9) Uiso 1 1 d . . .
C20 C 0.7906(4) -0.04072(19) 0.04794(15) 0.0247(6) Uani 1 1 d . . .
H20A H 0.800(4) 0.009(2) 0.0704(17) 0.029(10) Uiso 1 1 d . . .
H20B H 0.692(5) -0.049(2) 0.0293(18) 0.032(10) Uiso 1 1 d . . .
H20C H 0.865(4) -0.036(2) 0.0127(18) 0.034(10) Uiso 1 1 d . . .
C21 C 0.5053(3) -0.10334(16) 0.13742(13) 0.0178(5) Uani 1 1 d . . .
C22 C 0.4119(3) -0.13177(19) 0.19270(14) 0.0208(6) Uani 1 1 d . . .
H22A H 0.311(4) -0.125(2) 0.1813(17) 0.027(9) Uiso 1 1 d . . .
H22B H 0.436(5) -0.101(2) 0.233(2) 0.043(12) Uiso 1 1 d . . .
H22C H 0.425(4) -0.184(2) 0.1996(15) 0.021(9) Uiso 1 1 d . . .
C23 C 0.4603(4) -0.1564(2) 0.07819(15) 0.0246(6) Uani 1 1 d . . .
H23A H 0.491(4) -0.2129(19) 0.0835(15) 0.018(8) Uiso 1 1 d . . .
H23B H 0.504(4) -0.142(2) 0.0396(18) 0.031(10) Uiso 1 1 d . . .
H23C H 0.359(5) -0.159(2) 0.0722(18) 0.035(11) Uiso 1 1 d . . .
C24 C 0.4615(4) -0.02130(19) 0.12315(15) 0.0236(6) Uani 1 1 d . . .
H24A H 0.354(4) -0.022(2) 0.1119(17) 0.028(10) Uiso 1 1 d . . .
H24B H 0.514(4) -0.001(2) 0.0881(18) 0.028(10) Uiso 1 1 d . . .
H24C H 0.484(4) 0.0154(19) 0.1619(17) 0.022(9) Uiso 1 1 d . . .
N1 N 0.8589(3) 0.12495(13) 0.18290(11) 0.0163(4) Uani 1 1 d . . .
C25 C 0.8331(3) 0.19751(15) 0.15439(13) 0.0156(5) Uani 1 1 d . . .
H25 H 0.911(4) 0.2341(19) 0.1734(16) 0.021(9) Uiso 1 1 d . . .
C26 C 0.6809(4) 0.22423(17) 0.17464(14) 0.0194(6) Uani 1 1 d . . .
H26A H 0.604(4) 0.187(2) 0.1609(17) 0.024(9) Uiso 1 1 d . . .
H26B H 0.684(4) 0.2289(18) 0.2182(16) 0.016(8) Uiso 1 1 d . . .
C27 C 0.6434(4) 0.29880(16) 0.14333(14) 0.0206(6) Uani 1 1 d . . .
H27A H 0.721(4) 0.3378(18) 0.1591(14) 0.013(8) Uiso 1 1 d . . .
H27B H 0.542(4) 0.310(2) 0.1540(16) 0.026(9) Uiso 1 1 d . . .
C28 C 0.6512(4) 0.29094(18) 0.07079(14) 0.0225(6) Uani 1 1 d . . .
H28A H 0.632(4) 0.340(2) 0.0526(18) 0.037(11) Uiso 1 1 d . . .
H28B H 0.573(4) 0.255(2) 0.0532(17) 0.026(9) Uiso 1 1 d . . .
C29 C 0.8036(4) 0.26378(18) 0.05085(14) 0.0215(6) Uani 1 1 d . . .
H29A H 0.873(4) 0.3014(18) 0.0639(15) 0.014(8) Uiso 1 1 d . . .
H29B H 0.808(4) 0.2578(17) 0.0050(16) 0.021(9) Uiso 1 1 d . . .
C30 C 0.8376(3) 0.18812(15) 0.08163(13) 0.0166(5) Uani 1 1 d . . .
H30A H 0.756(4) 0.148(2) 0.0663(17) 0.028(10) Uiso 1 1 d . . .
H30B H 0.935(4) 0.1717(18) 0.0699(15) 0.016(8) Uiso 1 1 d . . .
C31 C 0.8264(3) 0.06930(14) 0.20910(12) 0.0116(5) Uani 1 1 d . . .
C32 C 1.0106(3) -0.05906(16) 0.26700(14) 0.0171(5) Uani 1 1 d . . .
H32A H 1.091(4) -0.018(2) 0.2488(17) 0.028(9) Uiso 1 1 d . . .
H32B H 1.039(4) -0.0600(18) 0.3124(16) 0.016(8) Uiso 1 1 d . . .
H32C H 1.017(4) -0.112(2) 0.2464(16) 0.023(9) Uiso 1 1 d . . .
Ir2 Ir 0.214618(10) 0.469206(5) 0.258770(4) 0.00929(3) Uani 1 1 d D . .
H2 H 0.384(2) 0.4943(16) 0.2525(14) 0.014 Uiso 1 1 d D . .
P3 P 0.20113(8) 0.51653(4) 0.15739(3) 0.01217(12) Uani 1 1 d . . .
P4 P 0.29721(8) 0.39801(4) 0.34254(3) 0.01101(12) Uani 1 1 d . . .
C33 C 0.2286(3) 0.36587(14) 0.20738(12) 0.0121(5) Uani 1 1 d . . .
C34 C 0.2002(3) 0.35969(14) 0.14049(13) 0.0145(5) Uani 1 1 d . . .
C35 C 0.2121(3) 0.29044(15) 0.10562(13) 0.0164(5) Uani 1 1 d . . .
H35 H 0.198(4) 0.2868(19) 0.0595(17) 0.023(9) Uiso 1 1 d . . .
C36 C 0.2447(3) 0.22411(16) 0.13707(14) 0.0189(5) Uani 1 1 d . . .
H36 H 0.260(4) 0.1767(18) 0.1128(15) 0.015(8) Uiso 1 1 d . . .
C37 C 0.2616(3) 0.22681(15) 0.20356(14) 0.0173(5) Uani 1 1 d . . .
H37 H 0.269(4) 0.1810(18) 0.2237(15) 0.017(8) Uiso 1 1 d . . .
C38 C 0.2523(3) 0.29682(15) 0.23824(12) 0.0140(5) Uani 1 1 d . . .
C39 C 0.1473(3) 0.42993(15) 0.10671(13) 0.0155(5) Uani 1 1 d . . .
H39A H 0.036(4) 0.4278(18) 0.1027(15) 0.020(9) Uiso 1 1 d . . .
H39B H 0.185(4) 0.435(2) 0.0632(19) 0.039(11) Uiso 1 1 d . . .
C40 C 0.2566(3) 0.29852(14) 0.31120(13) 0.0145(5) Uani 1 1 d . . .
H40A H 0.319(4) 0.2632(17) 0.3287(14) 0.011(7) Uiso 1 1 d . . .
H40B H 0.151(4) 0.2855(17) 0.3289(14) 0.011(7) Uiso 1 1 d . . .
C41 C 0.0592(3) 0.58919(16) 0.13484(13) 0.0177(5) Uani 1 1 d . . .
C42 C 0.0076(4) 0.58463(19) 0.06333(15) 0.0249(6) Uani 1 1 d . . .
H42A H -0.067(4) 0.625(2) 0.0541(16) 0.028(9) Uiso 1 1 d . . .
H42B H -0.046(4) 0.540(2) 0.0528(16) 0.020(9) Uiso 1 1 d . . .
H42C H 0.087(4) 0.5907(19) 0.0314(17) 0.027(9) Uiso 1 1 d . . .
C43 C -0.0816(4) 0.5741(2) 0.17320(16) 0.0250(6) Uani 1 1 d . . .
H43A H -0.060(4) 0.5801(19) 0.2194(17) 0.022(9) Uiso 1 1 d . . .
H43B H -0.132(4) 0.527(2) 0.1630(17) 0.028(10) Uiso 1 1 d . . .
H43C H -0.152(4) 0.6144(19) 0.1599(16) 0.023(9) Uiso 1 1 d . . .
C44 C 0.1218(4) 0.67078(17) 0.15374(15) 0.0217(6) Uani 1 1 d . . .
H44A H 0.038(4) 0.705(2) 0.1499(17) 0.028(9) Uiso 1 1 d . . .
H44B H 0.194(4) 0.6924(19) 0.1255(16) 0.022(9) Uiso 1 1 d . . .
H44C H 0.161(4) 0.6751(18) 0.1985(15) 0.016(8) Uiso 1 1 d . . .
C45 C 0.3895(3) 0.54881(15) 0.12616(13) 0.0156(5) Uani 1 1 d . . .
C46 C 0.3804(4) 0.57873(19) 0.05809(15) 0.0249(6) Uani 1 1 d . . .
H46A H 0.486(4) 0.588(2) 0.0459(17) 0.029(10) Uiso 1 1 d . . .
H46B H 0.331(4) 0.625(2) 0.0541(16) 0.022(9) Uiso 1 1 d . . .
H46C H 0.330(4) 0.541(2) 0.0278(18) 0.030(10) Uiso 1 1 d . . .
C47 C 0.4876(3) 0.47919(17) 0.12402(14) 0.0187(5) Uani 1 1 d . . .
H47A H 0.446(4) 0.440(2) 0.0951(16) 0.022(9) Uiso 1 1 d . . .
H47B H 0.501(4) 0.4598(18) 0.1634(16) 0.017(8) Uiso 1 1 d . . .
H47C H 0.594(4) 0.4939(19) 0.1095(16) 0.025(9) Uiso 1 1 d . . .
C48 C 0.4705(4) 0.61126(17) 0.17147(15) 0.0209(6) Uani 1 1 d . . .
H48A H 0.480(4) 0.5928(17) 0.2129(15) 0.014(8) Uiso 1 1 d . . .
H48B H 0.424(4) 0.658(2) 0.1698(16) 0.025(9) Uiso 1 1 d . . .
H48C H 0.568(4) 0.6192(18) 0.1564(15) 0.018(8) Uiso 1 1 d . . .
C49 C 0.5091(3) 0.40432(15) 0.35810(12) 0.0146(5) Uani 1 1 d . . .
C50 C 0.5769(3) 0.36981(18) 0.29773(14) 0.0189(5) Uani 1 1 d . . .
H50A H 0.680(4) 0.3765(18) 0.3011(15) 0.018(8) Uiso 1 1 d . . .
H50B H 0.556(4) 0.395(2) 0.2604(18) 0.030(10) Uiso 1 1 d . . .
H50C H 0.553(4) 0.317(2) 0.2931(17) 0.030(10) Uiso 1 1 d . . .
C51 C 0.5644(4) 0.35790(18) 0.41467(14) 0.0201(6) Uani 1 1 d . . .
H51A H 0.526(4) 0.304(2) 0.4109(16) 0.025(9) Uiso 1 1 d . . .
H51B H 0.535(4) 0.3785(17) 0.4559(15) 0.014(8) Uiso 1 1 d . . .
H51C H 0.672(5) 0.358(2) 0.4135(18) 0.039(11) Uiso 1 1 d . . .
C52 C 0.5712(3) 0.48814(17) 0.36818(14) 0.0200(6) Uani 1 1 d . . .
H52A H 0.535(4) 0.510(2) 0.4054(18) 0.030(10) Uiso 1 1 d . . .
H52B H 0.545(3) 0.5189(16) 0.3312(14) 0.007(7) Uiso 1 1 d . . .
H52C H 0.678(4) 0.4892(19) 0.3722(16) 0.025(9) Uiso 1 1 d . . .
C53 C 0.2048(3) 0.40284(16) 0.42225(13) 0.0164(5) Uani 1 1 d . . .
C54 C 0.2193(4) 0.33013(18) 0.46173(14) 0.0207(6) Uani 1 1 d . . .
H54A H 0.155(4) 0.3362(19) 0.4998(17) 0.024(9) Uiso 1 1 d . . .
H54B H 0.317(4) 0.321(2) 0.4744(17) 0.027(9) Uiso 1 1 d . . .
H54C H 0.185(4) 0.285(2) 0.4381(18) 0.028(10) Uiso 1 1 d . . .
C55 C 0.2684(4) 0.47392(17) 0.46228(14) 0.0219(6) Uani 1 1 d . . .
H55A H 0.273(4) 0.5216(19) 0.4367(16) 0.020(8) Uiso 1 1 d . . .
H55B H 0.374(4) 0.468(2) 0.4802(18) 0.033(10) Uiso 1 1 d . . .
H55C H 0.211(4) 0.4820(18) 0.4997(16) 0.020(8) Uiso 1 1 d . . .
C56 C 0.0361(3) 0.41267(18) 0.40932(15) 0.0207(6) Uani 1 1 d . . .
H56A H -0.015(5) 0.416(2) 0.4544(19) 0.042(11) Uiso 1 1 d . . .
H56B H -0.011(4) 0.371(2) 0.3867(17) 0.028(10) Uiso 1 1 d . . .
H56C H 0.020(4) 0.455(2) 0.3838(17) 0.023(9) Uiso 1 1 d . . .
N2 N 0.1278(3) 0.61346(13) 0.33879(11) 0.0175(5) Uani 1 1 d . . .
C57 C 0.0649(3) 0.67802(15) 0.37199(14) 0.0178(5) Uani 1 1 d . . .
H57 H -0.037(4) 0.6631(17) 0.3780(15) 0.014(8) Uiso 1 1 d . . .
C58 C 0.0742(3) 0.74789(16) 0.33019(14) 0.0180(5) Uani 1 1 d . . .
H58A H 0.022(4) 0.7347(19) 0.2889(17) 0.024(9) Uiso 1 1 d . . .
H58B H 0.017(4) 0.788(2) 0.3508(16) 0.026(9) Uiso 1 1 d . . .
C59 C 0.2355(3) 0.77794(17) 0.32382(15) 0.0200(6) Uani 1 1 d . . .
H59A H 0.238(5) 0.823(2) 0.2937(19) 0.043(11) Uiso 1 1 d . . .
H59B H 0.285(5) 0.746(2) 0.3019(18) 0.036(11) Uiso 1 1 d . . .
C60 C 0.3140(4) 0.79569(17) 0.38909(17) 0.0244(6) Uani 1 1 d . . .
H60A H 0.269(4) 0.8385(19) 0.4123(16) 0.023(9) Uiso 1 1 d . . .
H60B H 0.409(5) 0.813(2) 0.3808(19) 0.038(11) Uiso 1 1 d . . .
C61 C 0.3092(4) 0.72518(18) 0.42995(16) 0.0260(7) Uani 1 1 d . . .
H61A H 0.367(4) 0.6846(18) 0.4061(15) 0.016(8) Uiso 1 1 d . . .
H61B H 0.354(5) 0.734(2) 0.4707(19) 0.039(11) Uiso 1 1 d . . .
C62 C 0.1480(4) 0.69429(17) 0.43699(14) 0.0230(6) Uani 1 1 d . . .
H62A H 0.093(5) 0.733(2) 0.4587(19) 0.039(11) Uiso 1 1 d . . .
H62B H 0.142(4) 0.650(2) 0.4625(17) 0.027(9) Uiso 1 1 d . . .
C63 C 0.1677(3) 0.56177(15) 0.30853(12) 0.0148(5) Uani 1 1 d . . .
C64 C -0.0225(3) 0.42524(16) 0.25673(15) 0.0186(5) Uani 1 1 d . . .
H64A H -0.089(4) 0.4593(19) 0.2785(16) 0.020(8) Uiso 1 1 d . . .
H64B H -0.031(4) 0.376(2) 0.2775(17) 0.032(10) Uiso 1 1 d . . .
H64C H -0.068(4) 0.418(2) 0.2128(18) 0.030(10) Uiso 1 1 d . . .

loop_
_atom_site_aniso_label
_atom_site_aniso_U_11
_atom_site_aniso_U_22
_atom_site_aniso_U_33
_atom_site_aniso_U_23
_atom_site_aniso_U_13
_atom_site_aniso_U_12
Ir1 0.01086(5) 0.00846(4) 0.00992(4) 0.00155(3) -0.00010(3) 0.00205(3)
P1 0.0120(3) 0.0097(3) 0.0108(3) 0.0017(2) -0.0001(2) 0.0023(2)
P2 0.0128(3) 0.0114(3) 0.0115(3) 0.0003(2) 0.0002(2) 0.0016(2)
C1 0.0080(11) 0.0087(10) 0.0179(12) 0.0052(9) -0.0016(9) 0.0006(8)
C2 0.0126(12) 0.0099(11) 0.0146(11) 0.0026(9) 0.0003(9) 0.0039(9)
C3 0.0149(12) 0.0150(12) 0.0165(12) 0.0055(10) 0.0015(10) 0.0027(9)
C4 0.0165(13) 0.0120(11) 0.0224(13) 0.0079(10) 0.0021(10) 0.0015(10)
C5 0.0171(13) 0.0115(12) 0.0217(13) 0.0021(10) 0.0001(10) 0.0006(10)
C6 0.0133(12) 0.0140(11) 0.0135(11) 0.0021(9) -0.0002(9) 0.0025(9)
C7 0.0190(13) 0.0122(11) 0.0133(12) 0.0024(9) -0.0023(10) 0.0009(10)
C8 0.0173(13) 0.0122(11) 0.0155(12) -0.0006(9) -0.0014(10) 0.0009(10)
C9 0.0155(12) 0.0122(11) 0.0157(12) 0.0017(9) 0.0039(10) 0.0030(9)
C10 0.0259(16) 0.0200(14) 0.0187(13) -0.0022(11) 0.0060(12) 0.0007(12)
C11 0.0175(14) 0.0163(13) 0.0198(13) 0.0010(10) 0.0041(11) 0.0021(10)
C12 0.0182(14) 0.0148(12) 0.0223(14) 0.0019(10) 0.0015(11) 0.0070(10)
C13 0.0140(12) 0.0134(12) 0.0184(12) -0.0021(10) -0.0016(10) 0.0000(9)
C14 0.0291(17) 0.0183(14) 0.0193(14) -0.0033(11) -0.0081(12) -0.0021(12)
C15 0.0173(14) 0.0219(15) 0.0314(17) -0.0070(12) -0.0035(12) -0.0004(11)
C16 0.0209(14) 0.0132(12) 0.0242(14) 0.0014(10) -0.0017(11) -0.0029(10)
C17 0.0182(13) 0.0184(13) 0.0149(12) -0.0005(10) 0.0043(10) 0.0003(10)
C18 0.0183(15) 0.0321(17) 0.0239(15) -0.0039(13) 0.0076(12) -0.0012(12)
C19 0.0268(16) 0.0225(14) 0.0182(14) -0.0055(11) 0.0045(12) 0.0003(12)
C20 0.0310(18) 0.0247(15) 0.0194(14) 0.0061(12) 0.0071(13) 0.0009(13)
C21 0.0155(13) 0.0219(13) 0.0158(12) 0.0005(10) -0.0021(10) 0.0017(10)
C22 0.0154(14) 0.0278(15) 0.0184(13) -0.0025(11) 0.0004(11) -0.0028(11)
C23 0.0208(16) 0.0336(17) 0.0179(14) -0.0047(12) -0.0048(12) -0.0027(13)
C24 0.0212(15) 0.0275(15) 0.0227(15) 0.0044(12) -0.0031(12) 0.0082(12)
N1 0.0189(12) 0.0161(11) 0.0148(10) 0.0063(8) 0.0027(9) 0.0035(9)
C25 0.0172(13) 0.0115(11) 0.0186(12) 0.0043(10) 0.0016(10) 0.0027(10)
C26 0.0233(15) 0.0180(13) 0.0180(13) 0.0052(11) 0.0035(11) 0.0062(11)
C27 0.0257(16) 0.0161(13) 0.0207(14) 0.0046(11) -0.0002(12) 0.0070(11)
C28 0.0289(16) 0.0216(14) 0.0178(13) 0.0067(11) -0.0017(12) 0.0073(12)
C29 0.0284(16) 0.0219(14) 0.0150(13) 0.0077(11) 0.0023(11) 0.0022(12)
C30 0.0212(14) 0.0148(12) 0.0144(12) 0.0034(10) 0.0035(10) 0.0032(10)
C31 0.0137(12) 0.0108(11) 0.0106(11) -0.0003(9) 0.0020(9) 0.0017(9)
C32 0.0156(13) 0.0167(12) 0.0192(13) 0.0005(10) -0.0007(10) 0.0040(10)
Ir2 0.01021(5) 0.00814(4) 0.00942(4) 0.00069(3) -0.00112(3) 0.00068(3)
P3 0.0148(3) 0.0109(3) 0.0108(3) 0.0017(2) -0.0023(2) 0.0024(2)
P4 0.0121(3) 0.0106(3) 0.0105(3) 0.0018(2) -0.0003(2) 0.0014(2)
C33 0.0103(11) 0.0103(11) 0.0155(11) 0.0007(9) -0.0006(9) 0.0003(9)
C34 0.0156(13) 0.0119(11) 0.0158(12) 0.0004(9) -0.0025(10) 0.0004(9)
C35 0.0191(13) 0.0141(12) 0.0154(12) -0.0042(10) -0.0038(10) 0.0012(10)
C36 0.0220(14) 0.0137(12) 0.0204(13) -0.0049(10) -0.0024(11) 0.0026(10)
C37 0.0202(14) 0.0099(11) 0.0217(13) 0.0003(10) -0.0011(11) 0.0012(10)
C38 0.0129(12) 0.0156(12) 0.0134(11) 0.0032(9) -0.0009(9) -0.0007(9)
C39 0.0212(14) 0.0129(11) 0.0119(11) 0.0002(9) -0.0073(10) 0.0031(10)
C40 0.0169(13) 0.0093(11) 0.0175(12) 0.0027(9) -0.0005(10) 0.0011(9)
C41 0.0219(14) 0.0166(12) 0.0148(12) 0.0016(10) -0.0050(10) 0.0055(10)
C42 0.0321(18) 0.0227(15) 0.0199(14) 0.0027(12) -0.0102(13) 0.0101(13)
C43 0.0202(15) 0.0282(16) 0.0272(16) 0.0048(13) -0.0033(12) 0.0081(12)
C44 0.0261(16) 0.0155(13) 0.0236(15) 0.0010(11) -0.0037(12) 0.0071(11)
C45 0.0190(13) 0.0144(12) 0.0140(12) 0.0025(9) 0.0033(10) 0.0036(10)
C46 0.0343(18) 0.0233(15) 0.0188(14) 0.0087(12) 0.0068(13) 0.0078(13)
C47 0.0205(14) 0.0175(13) 0.0191(13) 0.0039(11) 0.0047(11) 0.0050(11)
C48 0.0203(15) 0.0167(13) 0.0260(15) 0.0059(11) 0.0028(12) -0.0011(11)
C49 0.0116(12) 0.0187(12) 0.0137(11) 0.0035(10) -0.0024(9) 0.0015(9)
C50 0.0132(13) 0.0253(15) 0.0184(13) 0.0028(11) -0.0002(10) 0.0029(11)
C51 0.0186(14) 0.0238(14) 0.0183(13) 0.0045(11) -0.0051(11) 0.0057(11)
C52 0.0175(14) 0.0244(14) 0.0173(13) 0.0017(11) -0.0035(11) -0.0031(11)
C53 0.0175(13) 0.0189(13) 0.0136(12) 0.0031(10) 0.0031(10) 0.0033(10)
C54 0.0248(16) 0.0227(14) 0.0157(13) 0.0082(11) 0.0034(11) 0.0041(12)
C55 0.0306(17) 0.0202(14) 0.0150(13) -0.0023(11) 0.0011(12) 0.0052(12)
C56 0.0186(14) 0.0242(14) 0.0204(14) 0.0069(12) 0.0050(11) 0.0033(11)
N2 0.0205(12) 0.0132(10) 0.0185(11) -0.0020(9) -0.0011(9) 0.0027(9)
C57 0.0174(13) 0.0118(12) 0.0247(14) -0.0026(10) 0.0077(11) 0.0024(10)
C58 0.0176(13) 0.0150(12) 0.0215(13) -0.0002(10) -0.0004(11) 0.0053(10)
C59 0.0191(14) 0.0172(13) 0.0255(14) 0.0081(11) 0.0080(11) 0.0058(11)
C60 0.0219(15) 0.0155(13) 0.0356(17) 0.0026(12) 0.0002(13) -0.0022(11)
C61 0.0339(18) 0.0195(14) 0.0230(15) 0.0000(12) -0.0114(13) -0.0011(12)
C62 0.0398(19) 0.0141(13) 0.0159(13) 0.0016(10) 0.0096(12) 0.0031(12)
C63 0.0143(12) 0.0154(12) 0.0147(12) 0.0050(9) -0.0020(9) 0.0003(9)
C64 0.0154(13) 0.0162(13) 0.0237(14) -0.0001(11) -0.0017(11) -0.0017(10)

loop_
_geom_bond_atom_site_label_1
_geom_bond_atom_site_label_2
_geom_bond_distance
_geom_bond_site_symmetry_2
_geom_bond_publ_flag
Ir1 C31 1.958(2) . ?
Ir1 C1 2.084(2) . ?
Ir1 C32 2.213(3) . ?
Ir1 P1 2.3053(7) . ?
Ir1 P2 2.3115(7) . ?
Ir1 H1 1.583(17) . ?
P1 C7 1.843(3) . ?
P1 C13 1.895(3) . ?
P1 C9 1.901(3) . ?
P2 C8 1.845(3) . ?
P2 C17 1.894(3) . ?
P2 C21 1.896(3) . ?
C1 C6 1.399(3) . ?
C1 C2 1.414(3) . ?
C2 C3 1.397(3) . ?
C2 C7 1.514(4) . ?
C3 C4 1.390(4) . ?
C3 H3 0.89(3) . ?
C4 C5 1.383(4) . ?
C4 H4 0.98(3) . ?
C5 C6 1.401(4) . ?
C5 H5 0.92(4) . ?
C6 C8 1.516(4) . ?
C7 H7A 0.96(3) . ?
C7 H7B 0.97(3) . ?
C8 H8A 0.90(3) . ?
C8 H8B 1.01(4) . ?
C9 C10 1.533(4) . ?
C9 C11 1.535(4) . ?
C9 C12 1.538(4) . ?
C10 H10A 0.99(4) . ?
C10 H10B 0.92(4) . ?
C10 H10C 0.97(4) . ?
C11 H11A 0.97(3) . ?
C11 H11B 0.96(3) . ?
C11 H11C 0.97(3) . ?
C12 H12A 0.99(4) . ?
C12 H12B 0.96(3) . ?
C12 H12C 0.96(4) . ?
C13 C15 1.528(4) . ?
C13 C14 1.532(4) . ?
C13 C16 1.533(4) . ?
C14 H14A 0.94(3) . ?
C14 H14B 0.94(4) . ?
C14 H14C 0.95(4) . ?
C15 H15A 1.00(3) . ?
C15 H15B 0.90(4) . ?
C15 H15C 0.95(4) . ?
C16 H16A 0.99(3) . ?
C16 H16B 0.99(3) . ?
C16 H16C 0.92(3) . ?
C17 C18 1.535(4) . ?
C17 C20 1.536(4) . ?
C17 C19 1.539(4) . ?
C18 H18A 0.96(4) . ?
C18 H18B 0.96(4) . ?
C18 H18C 0.98(3) . ?
C19 H19A 0.95(4) . ?
C19 H19B 0.93(4) . ?
C19 H19C 0.93(4) . ?
C20 H20A 0.96(4) . ?
C20 H20B 0.95(4) . ?
C20 H20C 1.02(4) . ?
C21 C22 1.536(4) . ?
C21 C24 1.539(4) . ?
C21 C23 1.541(4) . ?
C22 H22A 0.93(4) . ?
C22 H22B 0.99(4) . ?
C22 H22C 0.93(3) . ?
C23 H23A 1.04(3) . ?
C23 H23B 0.95(4) . ?
C23 H23C 0.91(4) . ?
C24 H24A 0.97(4) . ?
C24 H24B 0.96(4) . ?
C24 H24C 1.02(3) . ?
N1 C31 1.163(3) . ?
N1 C25 1.444(3) . ?
C25 C30 1.524(4) . ?
C25 C26 1.527(4) . ?
C25 H25 0.98(3) . ?
C26 C27 1.524(4) . ?
C26 H26A 0.95(4) . ?
C26 H26B 0.91(3) . ?
C27 C28 1.521(4) . ?
C27 H27A 0.98(3) . ?
C27 H27B 0.97(4) . ?
C28 C29 1.529(4) . ?
C28 H28A 0.96(4) . ?
C28 H28B 0.96(4) . ?
C29 C30 1.529(4) . ?
C29 H29A 0.90(3) . ?
C29 H29B 0.96(3) . ?
C30 H30A 1.01(4) . ?
C30 H30B 0.97(3) . ?
C32 H32A 1.08(4) . ?
C32 H32B 0.97(3) . ?
C32 H32C 1.00(3) . ?
Ir2 C63 1.958(3) . ?
Ir2 C33 2.072(2) . ?
Ir2 C64 2.207(3) . ?
Ir2 P4 2.3016(6) . ?
Ir2 P3 2.3035(7) . ?
Ir2 H2 1.564(17) . ?
P3 C39 1.839(3) . ?
P3 C45 1.893(3) . ?
P3 C41 1.894(3) . ?
P4 C40 1.842(3) . ?
P4 C53 1.890(3) . ?
P4 C49 1.897(3) . ?
C33 C34 1.407(4) . ?
C33 C38 1.409(3) . ?
C34 C35 1.396(4) . ?
C34 C39 1.523(4) . ?
C35 C36 1.390(4) . ?
C35 H35 0.97(3) . ?
C36 C37 1.389(4) . ?
C36 H36 0.97(3) . ?
C37 C38 1.402(4) . ?
C37 H37 0.92(3) . ?
C38 C40 1.522(4) . ?
C39 H39A 0.99(3) . ?
C39 H39B 0.99(4) . ?
C40 H40A 0.93(3) . ?
C40 H40B 1.04(3) . ?
C41 C44 1.531(4) . ?
C41 C43 1.534(4) . ?
C41 C42 1.541(4) . ?
C42 H42A 1.01(4) . ?
C42 H42B 0.91(3) . ?
C42 H42C 1.00(4) . ?
C43 H43A 0.98(3) . ?
C43 H43B 0.93(4) . ?
C43 H43C 1.01(3) . ?
C44 H44A 0.98(4) . ?
C44 H44B 0.96(4) . ?
C44 H44C 0.98(3) . ?
C45 C47 1.533(4) . ?
C45 C46 1.534(4) . ?
C45 C48 1.542(4) . ?
C46 H46A 0.99(4) . ?
C46 H46B 0.94(3) . ?
C46 H46C 0.97(4) . ?
C47 H47A 0.94(3) . ?
C47 H47B 0.91(3) . ?
C47 H47C 1.03(4) . ?
C48 H48A 0.94(3) . ?
C48 H48B 0.93(4) . ?
C48 H48C 0.94(4) . ?
C49 C50 1.536(4) . ?
C49 C51 1.536(4) . ?
C49 C52 1.539(4) . ?
C50 H50A 0.92(3) . ?
C50 H50B 0.93(4) . ?
C50 H50C 0.93(4) . ?
C51 H51A 0.98(4) . ?
C51 H51B 0.97(3) . ?
C51 H51C 0.96(4) . ?
C52 H52A 0.93(4) . ?
C52 H52B 0.98(3) . ?
C52 H52C 0.95(4) . ?
C53 C56 1.533(4) . ?
C53 C55 1.536(4) . ?
C53 C54 1.548(4) . ?
C54 H54A 1.01(4) . ?
C54 H54B 0.92(4) . ?
C54 H54C 0.94(4) . ?
C55 H55A 1.01(3) . ?
C55 H55B 1.01(4) . ?
C55 H55C 0.96(3) . ?
C56 H56A 1.07(4) . ?
C56 H56B 0.92(4) . ?
C56 H56C 0.94(4) . ?
N2 C63 1.160(3) . ?
N2 C57 1.449(3) . ?
C57 C62 1.526(4) . ?
C57 C58 1.528(4) . ?
C57 H57 0.95(3) . ?
C58 C59 1.516(4) . ?
C58 H58A 0.97(4) . ?
C58 H58B 0.99(3) . ?
C59 C60 1.517(5) . ?
C59 H59A 1.02(4) . ?
C59 H59B 0.86(4) . ?
C60 C61 1.524(4) . ?
C60 H60A 0.99(3) . ?
C60 H60B 0.91(4) . ?
C61 C62 1.522(5) . ?
C61 H61A 1.02(3) . ?
C61 H61B 0.93(4) . ?
C62 H62A 0.97(4) . ?
C62 H62B 0.96(4) . ?
C64 H64A 0.97(3) . ?
C64 H64B 0.98(4) . ?
C64 H64C 0.99(4) . ?
